data_9004430
loop_
_publ_author_name
'Hughes J M'
'Foord E E'
'Jai-Nhuknan J'
'Bell J M'

_publ_section_title
;
 The atomic arrangement of Iimoriite-(Y), Y2(SiO4)(CO3)
;
_journal_name_full 'The Canadian Mineralogist'
_journal_page_first 817
_journal_page_last 820
_journal_volume 34
_journal_year 1996
_chemical_formula_sum 'C O7 Si Y2'
_chemical_name_mineral Iimoriite-(Y)
_space_group_IT_number 2
_symmetry_space_group_name_Hall '-P 1'
_symmetry_space_group_name_H-M 'P -1'
_cell_angle_alpha 116.364
_cell_angle_beta 92.556
_cell_angle_gamma 95.506
_cell_length_a 6.5495
_cell_length_b 6.6291
_cell_length_c 6.4395
_cell_formula_units_Z 2
_cell_volume 248.156
_cod_duplicate_entry 9004429
_cod_original_formula_sum 'Y2 Si C O7'
_cod_database_code 9004430

loop_
_symmetry_equiv_pos_as_xyz
x,y,z
-x,-y,-z

loop_
_atom_site_label
_atom_site_fract_x
_atom_site_fract_y
_atom_site_fract_z
_atom_site_U_iso_or_equiv
Y1 0.16782 0.18941 0.25715 0.00619
Y2 0.41401 0.70249 0.25067 0.00439
Si 0.65780 0.24110 0.26320 0.00836
C -0.08920 0.73500 0.19360 0.00988
O1 0.09610 0.83660 0.26490 0.01127
O2 0.53310 0.34010 0.11370 0.01001
O3 0.48340 0.08830 0.33120 0.00912
O4 0.16820 0.90860 0.87420 0.01051
O5 0.21650 0.25020 0.65630 0.01241
O6 0.14660 0.37780 0.02420 0.01102
O7 0.25100 0.56330 0.48040 0.01165
